data_1525304
loop_
_publ_author_name
'Skolozdra, R.V.'
'Gorelenko, Yu.K.'
'Koretskaya, O.E.'

_publ_section_title
;
 Crystal structure and magnetic susceptibility of the compounds R Ni Sn
 (R= rare earth metals)
;
_journal_name_full 'Izvestiya Akademii Nauk SSSR, Neorganicheskie Materialy'
_journal_page_first 604
_journal_page_last 607
_journal_volume 20
_journal_year 1984
_chemical_formula_sum 'Ce Ni Sn'
_space_group_IT_number 62
_symmetry_space_group_name_Hall '-P 2ac 2n'
_symmetry_space_group_name_H-M 'P n m a'
_cell_angle_alpha 90
_cell_angle_beta 90
_cell_angle_gamma 90
_cell_formula_units_Z 4
_cell_length_a 7.523
_cell_length_b 4.592
_cell_length_c 7.561
_cell_volume 261.199
_citation_journal_id_ASTM IVNMAW
_cod_data_source_file Skolozdra_IVNMAW_1984_849.cif
_cod_data_source_block Ce1Ni1Sn1
_cod_original_cell_volume 261.1994
_cod_original_formula_sum 'Ce1 Ni1 Sn1'
_cod_database_code 1525304

loop_
_symmetry_equiv_pos_as_xyz
x,y,z
-x+1/2,-y,z+1/2
x+1/2,-y+1/2,-z+1/2
-x,y+1/2,-z
-x,-y,-z
x-1/2,y,-z-1/2
-x-1/2,y-1/2,z-1/2
x,-y-1/2,z

loop_
_atom_site_label
_atom_site_type_symbol
_atom_site_fract_x
_atom_site_fract_y
_atom_site_fract_z
_atom_site_occupancy
_atom_site_U_iso_or_equiv
Ni1 Ni 0.8139 0.25 0.6097 1 0.0
Ce1 Ce 0.0115 0.25 0.1922 1 0.0
Sn1 Sn 0.1959 0.25 0.5691 1 0.0
